data_2100303
loop_
_publ_author_name
'Cowan, John. A.'
'Howard, Judith A. K.'
'McIntyre, Garry, J.'
'Lo, Samuel M.-F'
'Williams, Ian D.'

_publ_section_title
;
 Variable-temperature neutron diffraction studies of the short, strong
 hydrogen bonds in the crystal structure of pyridine-3,5-dicarboxylic
 acid
;
_journal_coeditor_code BS5020
_journal_issue 6
_journal_name_full 'Acta Crystallographica Section B'
_journal_page_first 724
_journal_page_last 730
_journal_paper_doi 10.1107/S0108768105030077
_journal_volume 61
_journal_year 2005
_chemical_formula_moiety 'C7 H3 D2 O4'
_chemical_formula_sum 'C7 H3 D2 N O4'
_chemical_formula_weight 169.0
_chemical_name_common 'Dinicotinic Acid'
_chemical_name_systematic
;
 Pyridine-3,5-dicarboxylic acid
;
_space_group_IT_number 14
_symmetry_cell_setting monoclinic
_symmetry_space_group_name_Hall '-P 2ybc'
_symmetry_space_group_name_H-M 'P 1 21/c 1'
_atom_sites_solution_hydrogens difmap
_atom_sites_solution_primary direct
_atom_sites_solution_secondary difmap
_audit_creation_method SHELXL-97
_cell_angle_alpha 90.00
_cell_angle_beta 108.754(10)
_cell_angle_gamma 90.00
_cell_formula_units_Z 4
_cell_length_a 9.7196(13)
_cell_length_b 11.1396(17)
_cell_length_c 6.4540(13)
_cell_measurement_reflns_used 1163
_cell_measurement_temperature 15(2)
_cell_measurement_theta_max 35.93
_cell_measurement_theta_min 3.91
_cell_volume 661.69(19)
_computing_cell_refinement 'RAFD9 (Filhol, 1998)'
_computing_data_collection 'MAD and HKLGEN (Barthelemy, 1984)'
_computing_data_reduction 'RACER (Wilkinson, et al. 1988)'
_computing_structure_refinement 'SHELXL-97 (Sheldrick, 1997)'
_computing_structure_solution 'SHELXS-97 (Sheldrick, 1990)'
_diffrn_ambient_temperature 15(2)
_diffrn_measured_fraction_theta_full 0.949
_diffrn_measured_fraction_theta_max 0.949
_diffrn_measurement_device_type D9
_diffrn_measurement_method 'theta - two theta scans'
_diffrn_radiation_monochromator 'Copper (2 2 0)'
_diffrn_radiation_probe neutron
_diffrn_radiation_source 'ILL high flux reactor'
_diffrn_radiation_type neutron
_diffrn_radiation_wavelength 0.84060(10)
_diffrn_reflns_av_R_equivalents 0.0123
_diffrn_reflns_av_sigmaI/netI 0.0342
_diffrn_reflns_limit_h_max 13
_diffrn_reflns_limit_h_min -7
_diffrn_reflns_limit_k_max 15
_diffrn_reflns_limit_k_min -15
_diffrn_reflns_limit_l_max 8
_diffrn_reflns_limit_l_min -8
_diffrn_reflns_number 2116
_diffrn_reflns_theta_full 35.96
_diffrn_reflns_theta_max 35.96
_diffrn_reflns_theta_min 3.40
_diffrn_standards_decay_% none
_diffrn_standards_interval_count 50
_diffrn_standards_number 2
_exptl_absorpt_coefficient_mu 0.054
_exptl_absorpt_correction_T_max 0.957
_exptl_absorpt_correction_T_min 0.916
_exptl_absorpt_correction_type integration
_exptl_absorpt_process_details 'DATAP (Coppens, 1979)'
_exptl_crystal_colour 'pale brown'
_exptl_crystal_density_diffrn 1.681
_exptl_crystal_density_meas ?
_exptl_crystal_density_method 'not measured'
_exptl_crystal_description plate
_exptl_crystal_F_000 255
_exptl_crystal_size_max 2.7
_exptl_crystal_size_mid 1.5
_exptl_crystal_size_min 0.9
_refine_diff_density_max 1.011
_refine_diff_density_min -1.043
_refine_ls_extinction_coef 0.0070(16)
_refine_ls_extinction_expression Fc^*^=kFc[1+0.001xFc^2^\l^3^/sin(2\q)]^-1/4^
_refine_ls_extinction_method SHELXL
_refine_ls_goodness_of_fit_ref 2.083
_refine_ls_hydrogen_treatment refall
_refine_ls_matrix_type full
_refine_ls_number_parameters 156
_refine_ls_number_reflns 1792
_refine_ls_number_restraints 0
_refine_ls_restrained_S_all 2.083
_refine_ls_R_factor_all 0.0664
_refine_ls_R_factor_gt 0.0583
_refine_ls_shift/su_max 0.000
_refine_ls_shift/su_mean 0.000
_refine_ls_structure_factor_coef Fsqd
_refine_ls_weighting_details 'calc w=1/[\s^2^(Fo^2^)+(0.0500P)^2^+0.0000P] where P=(Fo^2^+2Fc^2^)/3'
_refine_ls_weighting_scheme calc
_refine_ls_wR_factor_gt 0.1511
_refine_ls_wR_factor_ref 0.1596
_reflns_number_gt 1635
_reflns_number_total 1792
_reflns_threshold_expression >2sigma(I)
_cod_data_source_file bs5020.cif
_cod_data_source_block dad15
_cod_depositor_comments
;
The following automatic conversions were performed:
'_symmetry_cell_setting' value 'Monoclinic' changed to 'monoclinic'
according to '/home/saulius/struct/CIF-dictionaries/cif_core.dic'
dictionary named 'cif_core.dic' version 2.4.1 from 2010-06-29.

Automatic conversion script
Id: cif_fix_enum 1527 2010-12-29 10:47:43Z saulius 

The following automatic conversions were performed:

'_symmetry_cell_setting' value 'Monoclinic' changed to 'monoclinic'
according to /home/saulius/struct/CIF-dictionaries/cif_core.dic
dictionary named 'cif_core.dic' version 2.4.1 from 2010-06-29.

Automatic conversion script
Id: cif_fix_values 1715 2011-07-08 13:25:40Z adriana 

The following automatic conversions were performed:

'_exptl_crystal_density_meas' value 'not measured' was changed to '?'
- the value is perceived as not measured.

Automatic conversion script
Id: cif_fix_values 3008 2015-01-20 13:52:24Z robertas 
;
_cod_original_sg_symbol_H-M 'P 21/c'
_cod_database_code 2100303
_cod_database_fobs_code 2100303

loop_
_symmetry_equiv_pos_as_xyz
'x, y, z'
'-x, y+1/2, -z+1/2'
'-x, -y, -z'
'x, -y-1/2, z-1/2'

loop_
_atom_site_label
_atom_site_fract_x
_atom_site_fract_y
_atom_site_fract_z
_atom_site_U_iso_or_equiv
_atom_site_adp_type
_atom_site_calc_flag
_atom_site_refinement_flags
_atom_site_occupancy
_atom_site_disorder_assembly
_atom_site_disorder_group
_atom_site_type_symbol
C2 -0.31825(19) -0.34616(17) 0.2184(3) 0.0064(4) Uani d . 1 . . C
C3 -0.3897(2) -0.44952(15) 0.2507(3) 0.0059(4) Uani d . 1 . . C
C4 -0.31936(19) -0.56033(16) 0.2675(3) 0.0056(4) Uani d . 1 . . C
C5 -0.17971(19) -0.56593(16) 0.2503(3) 0.0055(4) Uani d . 1 . . C
C6 -0.11472(19) -0.45937(16) 0.2187(3) 0.0065(4) Uani d . 1 . . C
C7 -0.54041(19) -0.44351(16) 0.2650(3) 0.0054(4) Uani d . 1 . . C
C8 -0.09387(19) -0.68080(16) 0.2687(3) 0.0054(4) Uani d . 1 . . C
H1 -0.3653(12) -0.2551(9) 0.2073(18) 0.0152(19) Uani d P 0.20 . . D
H2 -0.3747(5) -0.6404(4) 0.2937(8) 0.0220(9) Uani d . 1 . . H
H3 -0.0053(14) -0.4558(10) 0.208(2) 0.022(2) Uani d P 0.20 . . D
D4 -0.6889(3) -0.3221(2) 0.2683(4) 0.0144(5) Uani d P 0.88 . . D
D5 0.1203(3) -0.7685(2) 0.3076(4) 0.0177(5) Uani d P 0.88 . . D
N1 -0.18432(14) -0.35410(11) 0.2021(2) 0.0067(3) Uani d . 1 . . N
O1 -0.5835(2) -0.33141(19) 0.2726(4) 0.0090(4) Uani d . 1 . . O
O2 -0.6124(2) -0.53294(19) 0.2657(3) 0.0075(4) Uani d . 1 . . O
O3 -0.1546(2) -0.78138(18) 0.2512(4) 0.0077(4) Uani d . 1 . . O
O4 0.0406(2) -0.66458(19) 0.3028(4) 0.0092(4) Uani d . 1 . . O

loop_
_atom_site_aniso_label
_atom_site_aniso_U_11
_atom_site_aniso_U_22
_atom_site_aniso_U_33
_atom_site_aniso_U_12
_atom_site_aniso_U_13
_atom_site_aniso_U_23
C2 0.0040(8) 0.0043(8) 0.0114(8) 0.0004(6) 0.0032(6) 0.0007(6)
C3 0.0059(8) 0.0018(8) 0.0108(8) 0.0008(6) 0.0040(6) -0.0004(6)
C4 0.0046(8) 0.0028(8) 0.0096(8) 0.0007(6) 0.0027(6) 0.0001(6)
C5 0.0042(8) 0.0037(8) 0.0089(8) 0.0016(6) 0.0024(6) 0.0002(6)
C6 0.0056(8) 0.0036(8) 0.0119(8) -0.0002(6) 0.0050(6) -0.0001(6)
C7 0.0048(7) 0.0029(8) 0.0096(8) 0.0003(6) 0.0037(6) -0.0003(5)
C8 0.0037(7) 0.0022(8) 0.0109(8) 0.0005(6) 0.0034(6) -0.0008(6)
H1 0.019(5) 0.008(4) 0.021(5) 0.005(4) 0.009(4) 0.005(4)
H2 0.023(2) 0.0100(17) 0.039(2) -0.0022(15) 0.0175(18) -0.0005(16)
H3 0.023(6) 0.011(5) 0.033(6) 0.002(4) 0.011(5) 0.003(4)
D4 0.0113(10) 0.0123(11) 0.0219(11) 0.0020(8) 0.0085(8) 0.0014(8)
D5 0.0159(11) 0.0159(12) 0.0230(12) -0.0054(9) 0.0087(9) -0.0040(9)
N1 0.0049(6) 0.0028(6) 0.0129(6) -0.0005(4) 0.0038(4) 0.0004(4)
O1 0.0089(10) 0.0041(9) 0.0159(10) 0.0014(7) 0.0067(7) 0.0011(7)
O2 0.0071(9) 0.0039(9) 0.0120(9) -0.0022(7) 0.0036(7) -0.0001(7)
O3 0.0065(9) 0.0026(9) 0.0148(9) -0.0007(7) 0.0047(7) 0.0013(7)
O4 0.0059(9) 0.0041(9) 0.0176(10) 0.0005(7) 0.0036(7) -0.0019(7)

loop_
_atom_type_symbol
_atom_type_description
_atom_type_scat_source
C C 'V.F. Sears, Neutron News, Vol. 3, 1992'
H H 'V.F. Sears, Neutron News, Vol. 3, 1992'
N N 'V.F. Sears, Neutron News, Vol. 3, 1992'
O O 'V.F. Sears, Neutron News, Vol. 3, 1992'
D D 'V.F. Sears, Neutron News, Vol. 3, 1992'

loop_
_geom_angle_atom_site_label_1
_geom_angle_atom_site_label_2
_geom_angle_atom_site_label_3
_geom_angle_site_symmetry_1
_geom_angle
H1 C2 N1 . 116.5(6)
H1 C2 C3 . 123.5(6)
N1 C2 C3 . 119.97(16)
C2 C3 C4 . 119.07(17)
C2 C3 C7 . 121.07(15)
C4 C3 C7 . 119.86(15)
C3 C4 C5 . 119.74(16)
C3 C4 H2 . 119.0(3)
C5 C4 H2 . 121.3(3)
C6 C5 C4 . 118.16(16)
C6 C5 C8 . 117.98(16)
C4 C5 C8 . 123.84(16)
H3 C6 N1 . 116.2(6)
H3 C6 C5 . 122.7(6)
N1 C6 C5 . 121.14(16)
O2 C7 O1 . 125.63(19)
O2 C7 C3 . 122.54(17)
O1 C7 C3 . 111.82(16)
O3 C8 O4 . 124.94(19)
O3 C8 C5 . 121.14(17)
O4 C8 C5 . 113.92(17)
D5 N1 C6 2 117.46(17)
D5 N1 C2 2 120.29(17)
C6 N1 C2 . 121.91(14)
D4 O1 C7 . 115.0(2)

loop_
_geom_bond_atom_site_label_1
_geom_bond_atom_site_label_2
_geom_bond_site_symmetry_2
_geom_bond_distance
_geom_bond_publ_flag
C2 H1 . 1.105(11) ?
C2 N1 . 1.342(2) ?
C2 C3 . 1.395(2) ?
C3 C4 . 1.398(2) ?
C3 C7 . 1.498(2) ?
C4 C5 . 1.398(2) ?
C4 H2 . 1.083(4) ?
C5 C6 . 1.390(2) ?
C5 C8 . 1.511(2) ?
C6 H3 . 1.089(13) ?
C6 N1 . 1.341(2) ?
C7 O2 . 1.218(3) ?
C7 O1 . 1.323(3) ?
C8 O3 . 1.255(3) ?
C8 O4 . 1.266(3) ?
D4 O1 . 1.021(3) ?
D5 N1 2_545 1.151(3) ?
N1 D5 2 1.151(3) ?
